data_4505522
loop_
_publ_author_name
'Chen, Shuo'
'Fan, Rui-Qing'
'Sun, Cun-Fa'
'Wang, Ping'
'Yang, Yu-Lin'
'Su, Qing'
'Mu, Ying'

_publ_section_title
;
 Synthesis, Structure, and Luminescent Properties of Lanthanide-Based
 Two-Dimensional and Three-Dimensional Metal--Organic Frameworks with
 2,4&#x2032;-Biphenyldicarboxylic Acid
;
_journal_issue 3
_journal_name_full 'Crystal Growth &amp; Design'
_journal_page_first 1337
_journal_paper_doi 10.1021/cg201411b
_journal_volume 12
_journal_year 2012
_chemical_formula_sum 'C21 H21 N Nd O9'
_chemical_formula_weight 575.63
_chemical_name_systematic
; 
 ? 
;
_space_group_IT_number 15
_symmetry_cell_setting monoclinic
_symmetry_space_group_name_Hall '-C 2yc'
_symmetry_space_group_name_H-M 'C 1 2/c 1'
_atom_sites_solution_hydrogens geom
_atom_sites_solution_primary direct
_atom_sites_solution_secondary difmap
_audit_creation_method SHELXL-97
_cell_angle_alpha 90.00
_cell_angle_beta 116.906(2)
_cell_angle_gamma 90.00
_cell_formula_units_Z 8
_cell_length_a 19.0944(8)
_cell_length_b 15.4582(4)
_cell_length_c 18.8603(10)
_cell_measurement_reflns_used 9230
_cell_measurement_temperature 293(2)
_cell_measurement_theta_max 27.03
_cell_measurement_theta_min 3.39
_cell_volume 4964.3(4)
_computing_cell_refinement 'Bruker Smart'
_computing_data_collection 'Bruker Smart'
_computing_data_reduction 'Bruker Smart'
_computing_molecular_graphics SHELXP-97
_computing_publication_material SHELXTL
_computing_structure_refinement 'SHELXL-97 (Sheldrick, 1997)'
_computing_structure_solution 'SHELXS-97 (Sheldrick, 1990)'
_diffrn_ambient_temperature 293(2)
_diffrn_measured_fraction_theta_full 0.971
_diffrn_measured_fraction_theta_max 0.832
_diffrn_measurement_method 'phi and omega scans'
_diffrn_radiation_monochromator graphite
_diffrn_radiation_source 'fine-focus sealed tube'
_diffrn_radiation_type MoK\a
_diffrn_radiation_wavelength 0.71073
_diffrn_reflns_av_R_equivalents 0.0321
_diffrn_reflns_av_sigmaI/netI 0.0874
_diffrn_reflns_limit_h_max 17
_diffrn_reflns_limit_h_min -22
_diffrn_reflns_limit_k_max 14
_diffrn_reflns_limit_k_min -18
_diffrn_reflns_limit_l_max 23
_diffrn_reflns_limit_l_min -21
_diffrn_reflns_number 9230
_diffrn_reflns_theta_full 25.00
_diffrn_reflns_theta_max 27.03
_diffrn_reflns_theta_min 3.39
_diffrn_standards_decay_% 0
_diffrn_standards_interval_count 0
_diffrn_standards_interval_time 0
_diffrn_standards_number 0
_exptl_absorpt_coefficient_mu 2.138
_exptl_absorpt_correction_T_max 0.5216
_exptl_absorpt_correction_T_min 0.4818
_exptl_absorpt_correction_type multi-scan
_exptl_absorpt_process_details SADABS
_exptl_crystal_colour purple
_exptl_crystal_density_diffrn 1.540
_exptl_crystal_density_method 'not measured'
_exptl_crystal_description block
_exptl_crystal_F_000 2288
_exptl_crystal_size_max 0.40
_exptl_crystal_size_mid 0.36
_exptl_crystal_size_min 0.35
_refine_diff_density_max 1.463
_refine_diff_density_min -0.703
_refine_diff_density_rms 0.122
_refine_ls_extinction_method none
_refine_ls_goodness_of_fit_ref 0.912
_refine_ls_hydrogen_treatment constr
_refine_ls_matrix_type full
_refine_ls_number_parameters 296
_refine_ls_number_reflns 4522
_refine_ls_number_restraints 13
_refine_ls_restrained_S_all 0.932
_refine_ls_R_factor_all 0.0631
_refine_ls_R_factor_gt 0.0379
_refine_ls_shift/su_max 0.001
_refine_ls_shift/su_mean 0.000
_refine_ls_structure_factor_coef Fsqd
_refine_ls_weighting_details 'calc w=1/[\s^2^(Fo^2^)+(0.0560P)^2^] where P=(Fo^2^+2Fc^2^)/3'
_refine_ls_weighting_scheme calc
_refine_ls_wR_factor_gt 0.0994
_refine_ls_wR_factor_ref 0.1032
_reflns_number_gt 2908
_reflns_number_total 4522
_reflns_threshold_expression >2sigma(I)
_cod_data_source_file cg201411b_si_002.cif
_cod_data_source_block 4-833802
_cod_depositor_comments
;
The following automatic conversions were performed:

'_symmetry_cell_setting' value 'Monoclinic' changed to 'monoclinic'
according to /home/saulius/struct/CIF-dictionaries/cif_core.dic
dictionary named 'cif_core.dic' version 2.4.1 from 2010-06-29.

Automatic conversion script
Id: cif_fix_values 1715 2011-07-08 13:25:40Z adriana 
;
_cod_original_sg_symbol_H-M C2/c
_cod_database_code 4505522

loop_
_symmetry_equiv_pos_as_xyz
'x, y, z'
'-x, y, -z+1/2'
'x+1/2, y+1/2, z'
'-x+1/2, y+1/2, -z+1/2'
'-x, -y, -z'
'x, -y, z-1/2'
'-x+1/2, -y+1/2, -z'
'x+1/2, -y+1/2, z-1/2'

loop_
_atom_site_label
_atom_site_type_symbol
_atom_site_fract_x
_atom_site_fract_y
_atom_site_fract_z
_atom_site_U_iso_or_equiv
_atom_site_adp_type
_atom_site_occupancy
_atom_site_symmetry_multiplicity
_atom_site_calc_flag
_atom_site_refinement_flags
Nd1 Nd 0.04477(2) 0.63031(2) 0.01285(2) 0.02869(13) Uani 1 1 d .
O1 O -0.1029(3) 0.6520(3) -0.1013(3) 0.0443(13) Uani 1 1 d .
O2 O -0.0043(3) 0.6028(3) 0.1039(3) 0.0520(14) Uani 1 1 d .
H2A H 0.0051 0.5545 0.1279 0.062 Uiso 1 1 d R
H2B H -0.0384 0.6358 0.1068 0.062 Uiso 1 1 d R
O3 O 0.1696(4) 0.6550(3) 0.1411(3) 0.0543(14) Uani 1 1 d .
O4 O 0.0060(4) 0.7695(3) 0.0479(3) 0.0586(17) Uani 1 1 d .
O5 O 0.0488(3) 0.5685(3) -0.1014(3) 0.0430(12) Uani 1 1 d .
O6 O 0.0818(3) 0.4797(3) 0.0549(3) 0.0329(11) Uani 1 1 d .
O7 O 0.0492(3) 0.7800(3) -0.0338(3) 0.0508(15) Uani 1 1 d .
O8 O 0.1614(3) 0.6312(3) -0.0089(3) 0.0466(12) Uani 1 1 d .
N1 N 0.3049(5) 0.6772(5) 0.2345(5) 0.073(2) Uani 1 1 d .
C1 C -0.1317(4) 0.5789(4) -0.1017(4) 0.0308(16) Uani 1 1 d D
C2 C -0.2191(4) 0.5609(4) -0.1497(4) 0.0334(16) Uani 1 1 d D
C3 C -0.2613(5) 0.5459(5) -0.1110(5) 0.053(2) Uani 1 1 d .
H3A H -0.2362 0.5420 -0.0558 0.064 Uiso 1 1 calc R
C4 C -0.3456(6) 0.5358(7) -0.1532(6) 0.077(3) Uani 1 1 d .
H4A H -0.3720 0.5269 -0.1227 0.092 Uiso 1 1 calc R
C5 C -0.3899(6) 0.5382(8) -0.2337(6) 0.094(4) Uani 1 1 d .
H5A H -0.4441 0.5306 -0.2581 0.113 Uiso 1 1 calc R
C6 C -0.3505(5) 0.5520(6) -0.2734(5) 0.060(2) Uani 1 1 d .
H6A H -0.3770 0.5551 -0.3286 0.072 Uiso 1 1 calc R
C7 C -0.2658(4) 0.5626(5) -0.2335(4) 0.0379(17) Uani 1 1 d .
C8 C 0.2267(4) 0.5732(4) -0.2192(4) 0.0329(16) Uani 1 1 d .
C9 C 0.1551(4) 0.5280(5) -0.2390(4) 0.0410(18) Uani 1 1 d .
H9A H 0.1327 0.4938 -0.2844 0.049 Uiso 1 1 calc R
C10 C 0.1212(4) 0.5353(5) -0.1926(4) 0.0412(18) Uani 1 1 d .
H10A H 0.0740 0.5076 -0.2041 0.049 Uiso 1 1 calc R
C11 C 0.1590(4) 0.5865(4) -0.1253(4) 0.0343(16) Uani 1 1 d .
C12 C 0.2312(4) 0.6288(5) -0.1038(4) 0.0409(17) Uani 1 1 d .
H12A H 0.2548 0.6606 -0.0569 0.049 Uiso 1 1 calc R
C13 C 0.2644(4) 0.6226(5) -0.1510(4) 0.0419(17) Uani 1 1 d .
H13A H 0.3116 0.6504 -0.1391 0.050 Uiso 1 1 calc R
C14 C 0.1214(4) 0.5959(4) -0.0748(4) 0.0345(16) Uani 1 1 d .
C15 C -0.0345(5) 0.9477(4) 0.0314(4) 0.0434(19) Uani 1 1 d .
H15A H -0.0593 0.9132 0.0536 0.052 Uiso 1 1 calc R
C16 C 0.0094(4) 0.9111(4) 0.0014(4) 0.0335(16) Uani 1 1 d .
C17 C 0.0433(5) 0.9638(4) -0.0298(5) 0.046(2) Uani 1 1 d .
H17A H 0.0741 0.9399 -0.0514 0.055 Uiso 1 1 calc R
C18 C 0.0220(4) 0.8150(4) 0.0043(4) 0.0413(19) Uani 1 1 d .
C19 C 0.3890(7) 0.6981(8) 0.2512(8) 0.114(4) Uani 1 1 d .
H19A H 0.3930 0.6972 0.2023 0.171 Uiso 1 1 calc R
H19B H 0.4240 0.6559 0.2870 0.171 Uiso 1 1 calc R
H19C H 0.4029 0.7545 0.2748 0.171 Uiso 1 1 calc R
C20 C 0.2903(8) 0.6749(7) 0.2999(6) 0.104(4) Uani 1 1 d .
H20A H 0.2360 0.6616 0.2831 0.156 Uiso 1 1 calc R
H20B H 0.3024 0.7302 0.3259 0.156 Uiso 1 1 calc R
H20C H 0.3226 0.6312 0.3363 0.156 Uiso 1 1 calc R
C21 C 0.2423(6) 0.6665(5) 0.1607(5) 0.063(2) Uani 1 1 d .
H21A H 0.2548 0.6679 0.1185 0.075 Uiso 1 1 calc R
O1W O -0.2500 0.7500 0.0000 0.228(8) Uani 1 2 d SU
H1WA H -0.2239 0.7967 0.0153 0.273 Uiso 0.50 1 d PR
H1WB H -0.2509 0.7330 -0.0433 0.273 Uiso 0.50 1 d PR
O2W O 0.0381(16) 0.7305(16) 0.2161(14) 0.190(10) Uani 0.50 1 d PU
H3WA H 0.0162 0.7387 0.2460 0.285 Uiso 0.50 1 d PR
H3WC H 0.0877 0.7306 0.2441 0.285 Uiso 0.50 1 d PR

loop_
_atom_site_aniso_label
_atom_site_aniso_U_11
_atom_site_aniso_U_22
_atom_site_aniso_U_33
_atom_site_aniso_U_23
_atom_site_aniso_U_13
_atom_site_aniso_U_12
Nd1 0.0403(2) 0.02157(18) 0.02834(19) 0.00127(18) 0.01913(16) 0.0001(2)
O1 0.050(3) 0.028(3) 0.053(3) 0.012(2) 0.021(3) 0.002(2)
O2 0.086(4) 0.036(3) 0.056(3) 0.004(2) 0.051(3) 0.006(3)
O3 0.061(4) 0.054(3) 0.048(3) -0.008(3) 0.024(3) -0.013(3)
O4 0.110(5) 0.027(3) 0.071(4) 0.001(3) 0.070(4) -0.003(3)
O5 0.048(3) 0.052(3) 0.038(3) -0.008(2) 0.028(3) -0.010(3)
O6 0.043(3) 0.027(2) 0.030(3) 0.004(2) 0.018(2) 0.006(2)
O7 0.082(4) 0.029(3) 0.062(4) -0.003(2) 0.051(4) 0.001(3)
O8 0.051(3) 0.060(3) 0.033(3) -0.010(3) 0.022(3) -0.006(3)
N1 0.079(6) 0.065(5) 0.063(5) -0.014(4) 0.021(5) -0.015(4)
C1 0.043(5) 0.033(4) 0.026(4) 0.002(3) 0.023(4) 0.005(3)
C2 0.038(4) 0.031(4) 0.039(4) 0.003(3) 0.025(4) 0.002(3)
C3 0.056(6) 0.069(6) 0.052(5) 0.012(4) 0.039(5) 0.007(4)
C4 0.064(7) 0.121(9) 0.071(7) 0.015(6) 0.054(6) 0.004(6)
C5 0.037(6) 0.181(12) 0.075(8) 0.018(7) 0.034(6) -0.008(6)
C6 0.039(5) 0.102(7) 0.045(5) 0.006(5) 0.024(4) 0.003(5)
C7 0.031(4) 0.052(4) 0.035(4) 0.004(3) 0.019(4) 0.005(3)
C8 0.028(4) 0.044(4) 0.028(4) 0.000(3) 0.013(3) 0.001(3)
C9 0.045(5) 0.052(4) 0.031(4) -0.011(3) 0.022(4) -0.012(4)
C10 0.040(5) 0.053(5) 0.039(4) -0.008(4) 0.026(4) -0.012(4)
C11 0.036(4) 0.040(4) 0.026(4) 0.005(3) 0.014(3) 0.001(3)
C12 0.040(4) 0.052(4) 0.028(4) -0.009(4) 0.014(3) -0.008(4)
C13 0.035(4) 0.057(5) 0.039(4) -0.005(4) 0.022(3) -0.012(4)
C14 0.040(5) 0.037(4) 0.033(4) 0.004(3) 0.022(4) 0.002(3)
C15 0.061(6) 0.024(4) 0.059(5) 0.001(3) 0.039(5) -0.007(4)
C16 0.041(4) 0.027(3) 0.032(4) 0.007(3) 0.016(4) 0.003(3)
C17 0.059(6) 0.033(4) 0.060(5) 0.000(4) 0.040(5) 0.001(4)
C18 0.049(5) 0.027(4) 0.050(5) 0.000(3) 0.024(5) 0.000(3)
C19 0.066(8) 0.121(10) 0.119(11) 0.002(8) 0.010(7) -0.015(7)
C20 0.165(13) 0.093(8) 0.061(7) -0.023(6) 0.057(8) -0.044(8)
C21 0.076(7) 0.058(5) 0.044(5) -0.012(4) 0.019(5) -0.010(5)
O1W 0.228(8) 0.227(8) 0.228(8) -0.0014(11) 0.103(4) 0.0006(11)
O2W 0.218(13) 0.202(13) 0.166(12) -0.039(9) 0.101(10) 0.004(9)

loop_
_atom_type_symbol
_atom_type_description
_atom_type_scat_dispersion_real
_atom_type_scat_dispersion_imag
_atom_type_scat_source
C C 0.0033 0.0016 'International Tables Vol C Tables 4.2.6.8 and 6.1.1.4'
H H 0.0000 0.0000 'International Tables Vol C Tables 4.2.6.8 and 6.1.1.4'
N N 0.0061 0.0033 'International Tables Vol C Tables 4.2.6.8 and 6.1.1.4'
O O 0.0106 0.0060 'International Tables Vol C Tables 4.2.6.8 and 6.1.1.4'
Nd Nd -0.1943 3.0179 'International Tables Vol C Tables 4.2.6.8 and 6.1.1.4'

loop_
_geom_angle_atom_site_label_1
_geom_angle_atom_site_label_2
_geom_angle_atom_site_label_3
_geom_angle
_geom_angle_site_symmetry_1
_geom_angle_site_symmetry_3
O2 Nd1 O5 140.97(16) . .
O2 Nd1 O8 145.49(19) . .
O5 Nd1 O8 56.40(16) . .
O2 Nd1 O6 75.11(15) . .
O5 Nd1 O6 77.90(15) . .
O8 Nd1 O6 84.74(15) . .
O2 Nd1 O4 72.11(16) . .
O5 Nd1 O4 136.70(17) . .
O8 Nd1 O4 116.63(17) . .
O6 Nd1 O4 145.00(14) . .
O2 Nd1 O7 121.16(16) . .
O5 Nd1 O7 91.89(16) . .
O8 Nd1 O7 75.87(17) . .
O6 Nd1 O7 160.59(16) . .
O4 Nd1 O7 49.06(15) . .
O2 Nd1 O3 80.99(18) . .
O5 Nd1 O3 121.27(17) . .
O8 Nd1 O3 67.95(16) . .
O6 Nd1 O3 80.00(16) . .
O4 Nd1 O3 83.08(19) . .
O7 Nd1 O3 91.66(18) . .
O2 Nd1 O1 89.27(17) . .
O5 Nd1 O1 77.14(16) . .
O8 Nd1 O1 124.89(15) . .
O6 Nd1 O1 114.92(14) . .
O4 Nd1 O1 76.82(18) . .
O7 Nd1 O1 78.01(16) . .
O3 Nd1 O1 159.56(15) . .
O2 Nd1 C14 156.77(18) . .
O5 Nd1 C14 28.97(18) . .
O8 Nd1 C14 27.50(18) . .
O6 Nd1 C14 81.67(16) . .
O4 Nd1 C14 130.25(18) . .
O7 Nd1 C14 81.54(18) . .
O3 Nd1 C14 94.4(2) . .
O1 Nd1 C14 101.33(19) . .
O2 Nd1 O6 70.68(15) . 5_565
O5 Nd1 O6 73.39(14) . 5_565
O8 Nd1 O6 127.03(14) . 5_565
O6 Nd1 O6 68.21(17) . 5_565
O4 Nd1 O6 110.94(17) . 5_565
O7 Nd1 O6 124.98(17) . 5_565
O3 Nd1 O6 141.59(14) . 5_565
O1 Nd1 O6 47.25(13) . 5_565
C14 Nd1 O6 101.46(18) . 5_565
O2 Nd1 C18 96.94(18) . .
O5 Nd1 C18 114.28(19) . .
O8 Nd1 C18 96.38(19) . .
O6 Nd1 C18 166.08(18) . .
O4 Nd1 C18 24.85(17) . .
O7 Nd1 C18 24.22(16) . .
O3 Nd1 C18 87.54(19) . .
O1 Nd1 C18 75.78(18) . .
C14 Nd1 C18 105.6(2) . .
O6 Nd1 C18 120.50(18) 5_565 .
C1 O1 Nd1 101.0(4) . .
Nd1 O2 H2A 119.6 . .
Nd1 O2 H2B 120.9 . .
H2A O2 H2B 118.4 . .
C21 O3 Nd1 136.5(5) . .
C18 O4 Nd1 97.3(4) . .
C14 O5 Nd1 89.1(4) . .
C1 O6 Nd1 151.6(4) 5_565 .
C1 O6 Nd1 95.9(4) 5_565 5_565
Nd1 O6 Nd1 111.79(17) . 5_565
C18 O7 Nd1 96.6(4) . .
C14 O8 Nd1 88.3(4) . .
C21 N1 C20 117.9(9) . .
C21 N1 C19 125.9(9) . .
C20 N1 C19 116.1(9) . .
O1 C1 O6 115.6(6) . 5_565
O1 C1 C2 121.9(6) . .
O6 C1 C2 122.5(6) 5_565 .
C3 C2 C7 112.4(7) . .
C3 C2 C1 118.6(7) . .
C7 C2 C1 128.8(5) . .
C2 C3 C4 121.1(8) . .
C2 C3 H3A 119.4 . .
C4 C3 H3A 119.4 . .
C5 C4 C3 125.8(7) . .
C5 C4 H4A 117.1 . .
C3 C4 H4A 117.1 . .
C6 C5 C4 114.7(9) . .
C6 C5 H5A 122.7 . .
C4 C5 H5A 122.7 . .
C5 C6 C7 121.3(8) . .
C5 C6 H6A 119.3 . .
C7 C6 H6A 119.3 . .
C8 C7 C2 117.4(6) 2_554 .
C8 C7 C6 118.0(7) 2_554 .
C2 C7 C6 124.5(6) . .
C13 C8 C7 116.8(6) . 2_554
C13 C8 C9 123.2(6) . .
C7 C8 C9 119.8(6) 2_554 .
C10 C9 C8 119.2(7) . .
C10 C9 H9A 120.4 . .
C8 C9 H9A 120.4 . .
C9 C10 C11 116.8(7) . .
C9 C10 H10A 121.6 . .
C11 C10 H10A 121.6 . .
C10 C11 C12 124.3(6) . .
C10 C11 C14 117.1(6) . .
C12 C11 C14 118.6(6) . .
C13 C12 C11 118.8(6) . .
C13 C12 H12A 120.6 . .
C11 C12 H12A 120.6 . .
C12 C13 C8 117.7(6) . .
C12 C13 H13A 121.2 . .
C8 C13 H13A 121.2 . .
O8 C14 O5 125.8(6) . .
O8 C14 C11 116.0(6) . .
O5 C14 C11 118.1(6) . .
O8 C14 Nd1 64.2(3) . .
O5 C14 Nd1 61.9(3) . .
C11 C14 Nd1 173.8(5) . .
C16 C15 C17 120.5(6) . 5_575
C16 C15 H15A 119.7 . .
C17 C15 H15A 119.7 5_575 .
C17 C16 C15 117.0(6) . .
C17 C16 C18 121.3(6) . .
C15 C16 C18 121.7(6) . .
C16 C17 C15 122.5(7) . 5_575
C16 C17 H17A 118.7 . .
C15 C17 H17A 118.7 5_575 .
O7 C18 O4 117.0(6) . .
O7 C18 C16 122.3(6) . .
O4 C18 C16 120.7(6) . .
O7 C18 Nd1 59.2(4) . .
O4 C18 Nd1 57.9(4) . .
C16 C18 Nd1 178.6(5) . .
N1 C19 H19A 109.5 . .
N1 C19 H19B 109.5 . .
H19A C19 H19B 109.5 . .
N1 C19 H19C 109.5 . .
H19A C19 H19C 109.5 . .
H19B C19 H19C 109.5 . .
N1 C20 H20A 109.5 . .
N1 C20 H20B 109.5 . .
H20A C20 H20B 109.5 . .
N1 C20 H20C 109.5 . .
H20A C20 H20C 109.5 . .
H20B C20 H20C 109.5 . .
O3 C21 N1 130.1(9) . .
O3 C21 H21A 115.0 . .
N1 C21 H21A 115.0 . .
H1WA O1W H1WB 110.0 . .
H3WA O2W H3WC 109.5 . .

loop_
_geom_bond_atom_site_label_1
_geom_bond_atom_site_label_2
_geom_bond_distance
_geom_bond_site_symmetry_2
Nd1 O2 2.337(4) .
Nd1 O5 2.391(4) .
Nd1 O8 2.441(4) .
Nd1 O6 2.459(4) .
Nd1 O4 2.460(5) .
Nd1 O7 2.491(4) .
Nd1 O3 2.541(6) .
Nd1 O1 2.685(5) .
Nd1 C14 2.710(6) .
Nd1 O6 2.751(4) 5_565
Nd1 C18 2.882(7) .
O1 C1 1.254(7) .
O2 H2A 0.8500 .
O2 H2B 0.8500 .
O3 C21 1.277(10) .
O4 C18 1.221(8) .
O5 C14 1.313(8) .
O6 C1 1.321(8) 5_565
O6 Nd1 2.751(4) 5_565
O7 C18 1.190(8) .
O8 C14 1.252(8) .
N1 C21 1.374(11) .
N1 C20 1.382(11) .
N1 C19 1.525(14) .
C1 O6 1.321(8) 5_565
C1 C2 1.521(9) .
C2 C3 1.331(9) .
C2 C7 1.421(9) .
C3 C4 1.445(12) .
C3 H3A 0.9300 .
C4 C5 1.364(13) .
C4 H4A 0.9300 .
C5 C6 1.298(11) .
C5 H5A 0.9300 .
C6 C7 1.451(10) .
C6 H6A 0.9300 .
C7 C8 1.409(9) 2_554
C8 C13 1.385(9) .
C8 C7 1.409(9) 2_554
C8 C9 1.427(9) .
C9 C10 1.308(9) .
C9 H9A 0.9300 .
C10 C11 1.389(9) .
C10 H10A 0.9300 .
C11 C12 1.409(9) .
C11 C14 1.435(9) .
C12 C13 1.310(9) .
C12 H12A 0.9300 .
C13 H13A 0.9300 .
C15 C16 1.331(9) .
C15 C17 1.378(9) 5_575
C15 H15A 0.9300 .
C16 C17 1.331(9) .
C16 C18 1.502(9) .
C17 C15 1.378(9) 5_575
C17 H17A 0.9300 .
C19 H19A 0.9600 .
C19 H19B 0.9600 .
C19 H19C 0.9600 .
C20 H20A 0.9600 .
C20 H20B 0.9600 .
C20 H20C 0.9600 .
C21 H21A 0.9300 .
O1W H1WA 0.8500 .
O1W H1WB 0.8500 .
O2W H3WA 0.8500 .
O2W H3WC 0.8500 .
